data_7110346
loop_
_publ_author_name
'Hui Liu'
'Hua Lu'
'Jing Xu'
'Zhipeng Liu'
'Zhifang Li'
'John Mack'
'Zhen Shen'

_publ_section_title
;
 Boron-pyridyl-imino-isoindoline dyes: facile synthesis and photophysical
 properties
;
_journal_name_full Chem.Commun.
_journal_page_first 1074
_journal_paper_doi 10.1039/c3cc48316a
_journal_volume 50
_journal_year 2014
_chemical_formula_sum 'C21.5 H13 B Cl F2 N3 O'
_chemical_formula_weight 413.61
_chemical_name_systematic
; 
 ? 
;
_space_group_IT_number 14
_symmetry_cell_setting monoclinic
_symmetry_space_group_name_Hall '-P 2ybc'
_symmetry_space_group_name_H-M 'P 1 21/c 1'
_atom_sites_solution_hydrogens geom
_atom_sites_solution_primary direct
_atom_sites_solution_secondary difmap
_audit_creation_method SHELXL-97
_cell_angle_alpha 90.00
_cell_angle_beta 112.855(2)
_cell_angle_gamma 90.00
_cell_formula_units_Z 8
_cell_length_a 15.7070(17)
_cell_length_b 15.0371(16)
_cell_length_c 16.4939(18)
_cell_measurement_reflns_used 6392
_cell_measurement_temperature 296(2)
_cell_measurement_theta_max 27.74
_cell_measurement_theta_min 2.50
_cell_volume 3589.8(7)
_computing_structure_refinement 'SHELXL-97 (Sheldrick, 2008)'
_computing_structure_solution 'SHELXS-97 (Sheldrick, 2008)'
_diffrn_ambient_temperature 296(2)
_diffrn_measured_fraction_theta_full 0.999
_diffrn_measured_fraction_theta_max 0.999
_diffrn_radiation_monochromator graphite
_diffrn_radiation_source 'fine-focus sealed tube'
_diffrn_radiation_type MoK\a
_diffrn_radiation_wavelength 0.71073
_diffrn_reflns_av_R_equivalents 0.0185
_diffrn_reflns_av_sigmaI/netI 0.0230
_diffrn_reflns_limit_h_max 18
_diffrn_reflns_limit_h_min -17
_diffrn_reflns_limit_k_max 17
_diffrn_reflns_limit_k_min -17
_diffrn_reflns_limit_l_max 12
_diffrn_reflns_limit_l_min -19
_diffrn_reflns_number 16605
_diffrn_reflns_theta_full 25.01
_diffrn_reflns_theta_max 25.01
_diffrn_reflns_theta_min 1.91
_exptl_absorpt_coefficient_mu 0.253
_exptl_absorpt_correction_T_max 0.9559
_exptl_absorpt_correction_T_min 0.9372
_exptl_absorpt_correction_type multi-scan
_exptl_absorpt_process_details sadabs
_exptl_crystal_density_diffrn 1.531
_exptl_crystal_density_method 'not measured'
_exptl_crystal_F_000 1688
_exptl_crystal_size_max 0.26
_exptl_crystal_size_mid 0.20
_exptl_crystal_size_min 0.18
_refine_diff_density_max 0.521
_refine_diff_density_min -0.562
_refine_diff_density_rms 0.043
_refine_ls_extinction_method none
_refine_ls_goodness_of_fit_ref 1.020
_refine_ls_hydrogen_treatment constr
_refine_ls_matrix_type full
_refine_ls_number_parameters 532
_refine_ls_number_reflns 6325
_refine_ls_number_restraints 0
_refine_ls_restrained_S_all 1.020
_refine_ls_R_factor_all 0.0535
_refine_ls_R_factor_gt 0.0420
_refine_ls_shift/su_max 0.000
_refine_ls_shift/su_mean 0.000
_refine_ls_structure_factor_coef Fsqd
_refine_ls_weighting_details 'calc w=1/[\s^2^(Fo^2^)+(0.0628P)^2^+1.6684P] where P=(Fo^2^+2Fc^2^)/3'
_refine_ls_weighting_scheme calc
_refine_ls_wR_factor_gt 0.1125
_refine_ls_wR_factor_ref 0.1221
_reflns_number_gt 5130
_reflns_number_total 6325
_reflns_threshold_expression >2sigma(I)
_cod_data_source_file c3cc48316a.txt
_cod_data_source_block 20130918aa_0m
_cod_original_sg_symbol_H-M P2(1)/c
_cod_database_code 7110346

loop_
_symmetry_equiv_pos_as_xyz
'x, y, z'
'-x, y+1/2, -z+1/2'
'-x, -y, -z'
'x, -y-1/2, z-1/2'

loop_
_atom_site_label
_atom_site_type_symbol
_atom_site_fract_x
_atom_site_fract_y
_atom_site_fract_z
_atom_site_U_iso_or_equiv
_atom_site_adp_type
_atom_site_occupancy
_atom_site_symmetry_multiplicity
_atom_site_calc_flag
_atom_site_refinement_flags
Cl1 Cl 0.29879(5) 0.45224(5) 0.29827(5) 0.0719(2) Uani 1 1 d .
Cl2 Cl 0.19159(7) 0.58608(6) 0.34483(6) 0.0928(3) Uani 1 1 d .
F1 F 1.08318(9) 0.32552(8) 0.18140(7) 0.0495(3) Uani 1 1 d .
F2 F 0.94267(9) 0.26379(8) 0.15436(8) 0.0505(3) Uani 1 1 d .
N1 N 0.91515(11) 0.40392(11) -0.05462(10) 0.0340(4) Uani 1 1 d .
N2 N 0.99196(11) 0.27692(10) 0.03153(10) 0.0331(4) Uani 1 1 d .
N3 N 0.94747(11) 0.40918(11) 0.09823(10) 0.0357(4) Uani 1 1 d .
O1 O 0.95756(13) 0.45741(11) 0.23511(9) 0.0580(5) Uani 1 1 d .
C4 C 0.78833(13) 0.66701(13) -0.02849(13) 0.0361(4) Uani 1 1 d .
C2 C 0.86863(13) 0.52872(12) 0.01547(12) 0.0323(4) Uani 1 1 d .
C1 C 0.91193(13) 0.44250(13) 0.01463(12) 0.0323(4) Uani 1 1 d .
C13 C 0.95575(13) 0.32138(13) -0.04564(12) 0.0328(4) Uani 1 1 d .
C14 C 0.95684(14) 0.28419(14) -0.12359(12) 0.0379(5) Uani 1 1 d .
H14 H 0.9306 0.3154 -0.1762 0.045 Uiso 1 1 calc R
C11 C 0.87867(14) 0.54453(13) 0.10314(12) 0.0341(4) Uani 1 1 d .
C21 C 1.03166(14) 0.19317(13) 0.03390(13) 0.0358(4) Uani 1 1 d .
C10 C 0.84397(14) 0.61867(13) 0.12605(13) 0.0373(5) Uani 1 1 d .
H10 H 0.8505 0.6276 0.1840 0.045 Uiso 1 1 calc R
C9 C 0.79758(13) 0.68245(13) 0.06013(13) 0.0357(4) Uani 1 1 d .
C3 C 0.82455(14) 0.58796(13) -0.04984(13) 0.0364(4) Uani 1 1 d .
H3 H 0.8183 0.5768 -0.1074 0.044 Uiso 1 1 calc R
C12 C 0.93109(15) 0.46874(13) 0.15672(13) 0.0392(5) Uani 1 1 d .
C15 C 0.99553(15) 0.20384(14) -0.12298(14) 0.0408(5) Uani 1 1 d .
H15 H 0.9963 0.1802 -0.1748 0.049 Uiso 1 1 calc R
C16 C 1.03481(14) 0.15583(13) -0.04364(13) 0.0377(4) Uani 1 1 d .
C20 C 1.06992(16) 0.14455(14) 0.11287(14) 0.0471(5) Uani 1 1 d .
H20 H 1.0667 0.1668 0.1642 0.057 Uiso 1 1 calc R
C8 C 0.76128(15) 0.76193(14) 0.07936(15) 0.0432(5) Uani 1 1 d .
H8 H 0.7670 0.7733 0.1367 0.052 Uiso 1 1 calc R
C17 C 1.07781(16) 0.07308(14) -0.03958(15) 0.0472(5) Uani 1 1 d .
H17 H 1.0795 0.0483 -0.0906 0.057 Uiso 1 1 calc R
C5 C 0.74353(15) 0.73112(15) -0.09306(14) 0.0448(5) Uani 1 1 d .
H5 H 0.7373 0.7217 -0.1508 0.054 Uiso 1 1 calc R
B1 B 0.99258(17) 0.31811(15) 0.12147(14) 0.0362(5) Uani 1 1 d .
C6 C 0.70909(16) 0.80701(15) -0.07194(16) 0.0507(6) Uani 1 1 d .
H6 H 0.6796 0.8488 -0.1153 0.061 Uiso 1 1 calc R
C18 C 1.11686(18) 0.02898(15) 0.03787(16) 0.0540(6) Uani 1 1 d .
H18 H 1.1469 -0.0248 0.0402 0.065 Uiso 1 1 calc R
C7 C 0.71800(16) 0.82215(15) 0.01467(16) 0.0488(5) Uani 1 1 d .
H7 H 0.6941 0.8740 0.0283 0.059 Uiso 1 1 calc R
C19 C 1.11186(18) 0.06437(15) 0.11398(16) 0.0549(6) Uani 1 1 d .
H19 H 1.1375 0.0330 0.1665 0.066 Uiso 1 1 calc R
F3 F 0.31658(9) 0.17577(9) 0.28815(8) 0.0558(4) Uani 1 1 d .
F4 F 0.44790(9) 0.10725(9) 0.29611(8) 0.0553(3) Uani 1 1 d .
N6 N 0.45682(11) 0.20874(11) 0.41598(10) 0.0361(4) Uani 1 1 d .
N4 N 0.44646(12) 0.12576(11) 0.53618(10) 0.0382(4) Uani 1 1 d .
C23 C 0.36651(13) -0.01736(13) 0.51073(13) 0.0361(4) Uani 1 1 d .
C34 C 0.47339(13) 0.19876(13) 0.50210(13) 0.0368(4) Uani 1 1 d .
C22 C 0.40095(13) 0.06236(13) 0.48307(13) 0.0359(4) Uani 1 1 d .
N5 N 0.37816(12) 0.05926(11) 0.39464(10) 0.0387(4) Uani 1 1 d .
C25 C 0.32929(14) -0.12472(13) 0.59886(14) 0.0388(5) Uani 1 1 d .
C42 C 0.48736(14) 0.28622(14) 0.38852(14) 0.0393(5) Uani 1 1 d .
C33 C 0.33007(15) -0.02090(15) 0.35968(14) 0.0430(5) Uani 1 1 d .
C31 C 0.28213(15) -0.14862(14) 0.43956(15) 0.0447(5) Uani 1 1 d .
H31 H 0.2528 -0.1824 0.3891 0.054 Uiso 1 1 calc R
O2 O 0.30185(13) -0.04177(12) 0.28314(10) 0.0609(5) Uani 1 1 d .
C24 C 0.36960(14) -0.04235(14) 0.59131(13) 0.0394(5) Uani 1 1 d .
H24 H 0.3975 -0.0062 0.6402 0.047 Uiso 1 1 calc R
C32 C 0.32290(14) -0.06965(14) 0.43539(13) 0.0391(5) Uani 1 1 d .
C41 C 0.47371(17) 0.29890(16) 0.29948(15) 0.0490(5) Uani 1 1 d .
H41 H 0.4433 0.2557 0.2579 0.059 Uiso 1 1 calc R
C30 C 0.28536(14) -0.17840(14) 0.52270(14) 0.0413(5) Uani 1 1 d .
C35 C 0.51981(15) 0.26503(14) 0.56428(14) 0.0447(5) Uani 1 1 d .
H35 H 0.5310 0.2562 0.6234 0.054 Uiso 1 1 calc R
C37 C 0.53270(15) 0.35359(14) 0.44929(15) 0.0450(5) Uani 1 1 d .
C40 C 0.50501(19) 0.37434(17) 0.27426(17) 0.0583(7) Uani 1 1 d .
H40 H 0.4958 0.3816 0.2155 0.070 Uiso 1 1 calc R
C28 C 0.25158(17) -0.28784(16) 0.61352(18) 0.0560(6) Uani 1 1 d .
H28 H 0.2261 -0.3422 0.6188 0.067 Uiso 1 1 calc R
C26 C 0.33206(16) -0.15518(15) 0.68082(15) 0.0486(5) Uani 1 1 d .
H26 H 0.3601 -0.1202 0.7307 0.058 Uiso 1 1 calc R
C29 C 0.24702(16) -0.26055(15) 0.53365(17) 0.0525(6) Uani 1 1 d .
H29 H 0.2180 -0.2966 0.4849 0.063 Uiso 1 1 calc R
C36 C 0.54795(16) 0.34069(15) 0.53901(15) 0.0499(6) Uani 1 1 d .
H36 H 0.5773 0.3844 0.5803 0.060 Uiso 1 1 calc R
C39 C 0.5503(2) 0.44075(17) 0.33430(18) 0.0637(7) Uani 1 1 d .
H39 H 0.5715 0.4915 0.3158 0.076 Uiso 1 1 calc R
C27 C 0.29440(17) -0.23483(16) 0.68813(17) 0.0550(6) Uani 1 1 d .
H27 H 0.2971 -0.2540 0.7427 0.066 Uiso 1 1 calc R
B2 B 0.39738(17) 0.13587(18) 0.34346(15) 0.0432(6) Uani 1 1 d .
C38 C 0.56329(19) 0.43086(16) 0.42029(18) 0.0598(6) Uani 1 1 d .
H38 H 0.5927 0.4756 0.4604 0.072 Uiso 1 1 calc R
C43 C 0.19025(19) 0.50142(19) 0.27299(18) 0.0654(7) Uani 1 1 d .
H43A H 0.1685 0.5252 0.2137 0.078 Uiso 1 1 calc R
H43B H 0.1469 0.4560 0.2742 0.078 Uiso 1 1 calc R

loop_
_atom_site_aniso_label
_atom_site_aniso_U_11
_atom_site_aniso_U_22
_atom_site_aniso_U_33
_atom_site_aniso_U_23
_atom_site_aniso_U_13
_atom_site_aniso_U_12
Cl1 0.0669(4) 0.0758(5) 0.0720(4) 0.0159(4) 0.0258(4) 0.0132(3)
Cl2 0.1351(8) 0.0732(5) 0.0801(5) -0.0296(4) 0.0527(5) -0.0053(5)
F1 0.0516(8) 0.0483(7) 0.0352(6) -0.0028(5) 0.0024(6) 0.0043(6)
F2 0.0726(9) 0.0427(7) 0.0449(7) 0.0066(5) 0.0323(7) -0.0027(6)
N1 0.0392(9) 0.0352(9) 0.0269(8) 0.0016(7) 0.0119(7) 0.0015(7)
N2 0.0370(9) 0.0317(9) 0.0286(8) 0.0011(7) 0.0105(7) -0.0018(7)
N3 0.0449(10) 0.0341(9) 0.0271(8) 0.0007(7) 0.0130(7) 0.0006(7)
O1 0.0916(13) 0.0520(10) 0.0282(8) 0.0051(7) 0.0208(8) 0.0176(9)
C4 0.0349(10) 0.0371(11) 0.0357(10) 0.0014(8) 0.0131(8) -0.0020(8)
C2 0.0336(10) 0.0332(10) 0.0304(10) 0.0003(8) 0.0129(8) -0.0032(8)
C1 0.0335(10) 0.0351(10) 0.0276(9) 0.0024(8) 0.0112(8) -0.0028(8)
C13 0.0325(10) 0.0350(10) 0.0286(9) 0.0010(8) 0.0094(8) -0.0026(8)
C14 0.0437(11) 0.0411(11) 0.0265(10) 0.0018(8) 0.0111(9) 0.0001(9)
C11 0.0395(11) 0.0340(10) 0.0286(9) 0.0010(8) 0.0129(8) -0.0036(8)
C21 0.0383(11) 0.0313(10) 0.0363(10) 0.0003(8) 0.0128(9) -0.0032(8)
C10 0.0450(12) 0.0372(11) 0.0308(10) -0.0029(8) 0.0162(9) -0.0050(9)
C9 0.0363(10) 0.0341(10) 0.0383(11) -0.0007(8) 0.0162(9) -0.0042(8)
C3 0.0405(11) 0.0393(11) 0.0300(10) 0.0002(8) 0.0143(8) 0.0006(9)
C12 0.0506(12) 0.0371(11) 0.0299(10) -0.0009(8) 0.0157(9) -0.0024(9)
C15 0.0480(12) 0.0411(12) 0.0343(11) -0.0045(9) 0.0171(9) -0.0034(10)
C16 0.0418(11) 0.0343(11) 0.0371(11) -0.0018(8) 0.0153(9) -0.0043(9)
C20 0.0624(14) 0.0406(12) 0.0355(11) 0.0058(9) 0.0158(10) 0.0053(11)
C8 0.0488(12) 0.0394(12) 0.0453(12) -0.0048(9) 0.0225(10) -0.0026(10)
C17 0.0574(14) 0.0373(12) 0.0506(13) -0.0027(10) 0.0252(11) 0.0011(10)
C5 0.0493(13) 0.0450(12) 0.0370(11) 0.0051(9) 0.0133(10) 0.0063(10)
B1 0.0456(13) 0.0347(12) 0.0266(11) 0.0011(9) 0.0119(10) -0.0010(10)
C6 0.0528(14) 0.0445(13) 0.0501(13) 0.0103(10) 0.0149(11) 0.0096(11)
C18 0.0664(16) 0.0378(12) 0.0608(15) 0.0066(11) 0.0280(13) 0.0109(11)
C7 0.0510(13) 0.0371(11) 0.0604(14) -0.0013(10) 0.0238(11) 0.0061(10)
C19 0.0684(16) 0.0417(13) 0.0503(14) 0.0130(10) 0.0184(12) 0.0092(11)
F3 0.0503(8) 0.0679(9) 0.0416(7) 0.0073(6) 0.0097(6) 0.0106(7)
F4 0.0616(8) 0.0616(8) 0.0494(7) -0.0081(6) 0.0288(7) 0.0046(7)
N6 0.0375(9) 0.0387(9) 0.0320(9) 0.0026(7) 0.0133(7) 0.0066(7)
N4 0.0426(10) 0.0380(9) 0.0312(8) 0.0001(7) 0.0113(7) -0.0034(8)
C23 0.0329(10) 0.0355(10) 0.0366(10) -0.0026(8) 0.0098(8) 0.0029(8)
C34 0.0357(10) 0.0394(11) 0.0325(10) 0.0032(8) 0.0101(8) 0.0041(9)
C22 0.0328(10) 0.0385(11) 0.0340(10) 0.0000(8) 0.0102(8) 0.0052(8)
N5 0.0416(10) 0.0403(10) 0.0324(9) -0.0034(7) 0.0124(7) 0.0025(8)
C25 0.0356(11) 0.0338(11) 0.0448(11) 0.0003(9) 0.0130(9) 0.0043(8)
C42 0.0391(11) 0.0389(11) 0.0414(11) 0.0081(9) 0.0175(9) 0.0108(9)
C33 0.0426(12) 0.0447(12) 0.0399(12) -0.0076(9) 0.0139(9) 0.0020(10)
C31 0.0432(12) 0.0414(12) 0.0472(12) -0.0142(10) 0.0149(10) -0.0004(10)
O2 0.0748(12) 0.0653(11) 0.0392(9) -0.0151(8) 0.0184(8) -0.0105(9)
C24 0.0395(11) 0.0363(11) 0.0380(11) -0.0026(9) 0.0101(9) 0.0006(9)
C32 0.0371(11) 0.0387(11) 0.0400(11) -0.0047(9) 0.0132(9) 0.0049(9)
C41 0.0597(14) 0.0480(13) 0.0447(12) 0.0092(10) 0.0261(11) 0.0141(11)
C30 0.0359(11) 0.0357(11) 0.0522(13) -0.0047(9) 0.0169(10) 0.0043(9)
C35 0.0508(13) 0.0442(12) 0.0341(11) 0.0007(9) 0.0110(9) -0.0055(10)
C37 0.0461(12) 0.0412(12) 0.0472(12) 0.0071(10) 0.0178(10) 0.0058(10)
C40 0.0751(17) 0.0557(15) 0.0529(14) 0.0197(12) 0.0346(13) 0.0184(13)
C28 0.0568(15) 0.0377(12) 0.0754(17) 0.0028(12) 0.0279(13) -0.0044(11)
C26 0.0509(13) 0.0448(13) 0.0468(13) 0.0012(10) 0.0154(10) -0.0012(10)
C29 0.0513(14) 0.0383(12) 0.0663(16) -0.0116(11) 0.0212(12) -0.0046(10)
C36 0.0537(14) 0.0440(13) 0.0458(13) -0.0023(10) 0.0126(11) -0.0068(10)
C39 0.0795(19) 0.0488(15) 0.0714(18) 0.0202(13) 0.0387(15) 0.0053(13)
C27 0.0561(14) 0.0495(14) 0.0589(15) 0.0102(11) 0.0217(12) -0.0008(11)
B2 0.0424(13) 0.0510(15) 0.0353(12) -0.0002(11) 0.0139(11) 0.0065(11)
C38 0.0697(17) 0.0444(14) 0.0640(16) 0.0084(12) 0.0247(13) -0.0020(12)
C43 0.0660(17) 0.0653(17) 0.0571(15) -0.0178(13) 0.0156(13) 0.0058(13)

loop_
_atom_type_symbol
_atom_type_description
_atom_type_scat_dispersion_real
_atom_type_scat_dispersion_imag
_atom_type_scat_source
C C 0.0033 0.0016 'International Tables Vol C Tables 4.2.6.8 and 6.1.1.4'
H H 0.0000 0.0000 'International Tables Vol C Tables 4.2.6.8 and 6.1.1.4'
B B 0.0013 0.0007 'International Tables Vol C Tables 4.2.6.8 and 6.1.1.4'
N N 0.0061 0.0033 'International Tables Vol C Tables 4.2.6.8 and 6.1.1.4'
O O 0.0106 0.0060 'International Tables Vol C Tables 4.2.6.8 and 6.1.1.4'
F F 0.0171 0.0103 'International Tables Vol C Tables 4.2.6.8 and 6.1.1.4'
Cl Cl 0.1484 0.1585 'International Tables Vol C Tables 4.2.6.8 and 6.1.1.4'

loop_
_geom_angle_atom_site_label_1
_geom_angle_atom_site_label_2
_geom_angle_atom_site_label_3
_geom_angle
C1 N1 C13 118.84(16)
C13 N2 C21 119.42(16)
C13 N2 B1 121.93(16)
C21 N2 B1 118.64(15)
C1 N3 C12 110.23(16)
C1 N3 B1 123.53(16)
C12 N3 B1 126.14(16)
C5 C4 C3 121.13(18)
C5 C4 C9 119.01(19)
C3 C4 C9 119.85(18)
C3 C2 C11 121.34(18)
C3 C2 C1 131.76(17)
C11 C2 C1 106.90(16)
N1 C1 N3 125.69(18)
N1 C1 C2 125.41(17)
N3 C1 C2 108.89(16)
N2 C13 N1 123.70(17)
N2 C13 C14 120.88(18)
N1 C13 C14 115.41(16)
C15 C14 C13 120.89(18)
C15 C14 H14 119.6
C13 C14 H14 119.6
C10 C11 C2 121.74(18)
C10 C11 C12 131.01(17)
C2 C11 C12 107.25(17)
N2 C21 C20 121.22(18)
N2 C21 C16 120.25(17)
C20 C21 C16 118.53(18)
C11 C10 C9 118.91(17)
C11 C10 H10 120.5
C9 C10 H10 120.5
C8 C9 C10 122.09(18)
C8 C9 C4 118.50(18)
C10 C9 C4 119.40(18)
C2 C3 C4 118.76(17)
C2 C3 H3 120.6
C4 C3 H3 120.6
O1 C12 N3 124.37(19)
O1 C12 C11 128.94(19)
N3 C12 C11 106.68(16)
C14 C15 C16 119.89(19)
C14 C15 H15 120.1
C16 C15 H15 120.1
C17 C16 C15 121.79(19)
C17 C16 C21 119.56(19)
C15 C16 C21 118.65(18)
C19 C20 C21 119.9(2)
C19 C20 H20 120.0
C21 C20 H20 120.0
C7 C8 C9 120.6(2)
C7 C8 H8 119.7
C9 C8 H8 119.7
C18 C17 C16 120.7(2)
C18 C17 H17 119.6
C16 C17 H17 119.6
C6 C5 C4 120.8(2)
C6 C5 H5 119.6
C4 C5 H5 119.6
F2 B1 F1 110.47(17)
F2 B1 N3 110.59(18)
F1 B1 N3 110.86(17)
F2 B1 N2 109.54(16)
F1 B1 N2 109.05(17)
N3 B1 N2 106.24(15)
C5 C6 C7 120.3(2)
C5 C6 H6 119.9
C7 C6 H6 119.9
C17 C18 C19 119.9(2)
C17 C18 H18 120.0
C19 C18 H18 120.0
C8 C7 C6 120.9(2)
C8 C7 H7 119.6
C6 C7 H7 119.6
C20 C19 C18 121.3(2)
C20 C19 H19 119.4
C18 C19 H19 119.4
C34 N6 C42 118.86(17)
C34 N6 B2 121.41(17)
C42 N6 B2 119.63(16)
C22 N4 C34 119.02(17)
C24 C23 C32 121.93(19)
C24 C23 C22 130.83(18)
C32 C23 C22 107.22(17)
N6 C34 N4 123.76(18)
N6 C34 C35 121.32(19)
N4 C34 C35 114.91(17)
N4 C22 N5 126.32(19)
N4 C22 C23 124.30(18)
N5 C22 C23 109.38(17)
C22 N5 C33 109.95(17)
C22 N5 B2 122.74(17)
C33 N5 B2 127.18(17)
C26 C25 C24 121.23(19)
C26 C25 C30 118.97(19)
C24 C25 C30 119.79(19)
N6 C42 C37 120.68(18)
N6 C42 C41 121.1(2)
C37 C42 C41 118.3(2)
O2 C33 N5 124.5(2)
O2 C33 C32 129.3(2)
N5 C33 C32 106.19(17)
C32 C31 C30 118.71(19)
C32 C31 H31 120.6
C30 C31 H31 120.6
C23 C24 C25 118.55(19)
C23 C24 H24 120.7
C25 C24 H24 120.7
C31 C32 C23 121.4(2)
C31 C32 C33 131.36(19)
C23 C32 C33 107.26(18)
C40 C41 C42 120.2(2)
C40 C41 H41 119.9
C42 C41 H41 119.9
C29 C30 C31 122.6(2)
C29 C30 C25 117.8(2)
C31 C30 C25 119.63(19)
C36 C35 C34 120.7(2)
C36 C35 H35 119.6
C34 C35 H35 119.6
C42 C37 C38 119.7(2)
C42 C37 C36 118.6(2)
C38 C37 C36 121.7(2)
C41 C40 C39 121.7(2)
C41 C40 H40 119.2
C39 C40 H40 119.2
C29 C28 C27 120.6(2)
C29 C28 H28 119.7
C27 C28 H28 119.7
C27 C26 C25 121.1(2)
C27 C26 H26 119.4
C25 C26 H26 119.4
C28 C29 C30 121.6(2)
C28 C29 H29 119.2
C30 C29 H29 119.2
C35 C36 C37 119.8(2)
C35 C36 H36 120.1
C37 C36 H36 120.1
C38 C39 C40 119.5(2)
C38 C39 H39 120.3
C40 C39 H39 120.3
C26 C27 C28 120.0(2)
C26 C27 H27 120.0
C28 C27 H27 120.0
F3 B2 F4 110.17(18)
F3 B2 N5 111.42(19)
F4 B2 N5 110.99(19)
F3 B2 N6 108.16(18)
F4 B2 N6 109.56(18)
N5 B2 N6 106.41(16)
C39 C38 C37 120.7(2)
C39 C38 H38 119.6
C37 C38 H38 119.6
Cl2 C43 Cl1 113.24(15)
Cl2 C43 H43A 108.9
Cl1 C43 H43A 108.9
Cl2 C43 H43B 108.9
Cl1 C43 H43B 108.9
H43A C43 H43B 107.7

loop_
_geom_bond_atom_site_label_1
_geom_bond_atom_site_label_2
_geom_bond_distance
Cl1 C43 1.754(3)
Cl2 C43 1.734(3)
F1 B1 1.386(3)
F2 B1 1.381(3)
N1 C1 1.299(2)
N1 C13 1.377(3)
N2 C13 1.352(2)
N2 C21 1.399(2)
N2 B1 1.604(3)
N3 C1 1.366(2)
N3 C12 1.411(3)
N3 B1 1.521(3)
O1 C12 1.207(2)
C4 C5 1.406(3)
C4 C3 1.420(3)
C4 C9 1.431(3)
C2 C3 1.362(3)
C2 C11 1.412(3)
C2 C1 1.467(3)
C13 C14 1.408(3)
C14 C15 1.351(3)
C14 H14 0.9300
C11 C10 1.358(3)
C11 C12 1.481(3)
C21 C20 1.409(3)
C21 C16 1.415(3)
C10 C9 1.420(3)
C10 H10 0.9300
C9 C8 1.412(3)
C3 H3 0.9300
C15 C16 1.410(3)
C15 H15 0.9300
C16 C17 1.405(3)
C20 C19 1.371(3)
C20 H20 0.9300
C8 C7 1.363(3)
C8 H8 0.9300
C17 C18 1.356(3)
C17 H17 0.9300
C5 C6 1.365(3)
C5 H5 0.9300
C6 C7 1.399(3)
C6 H6 0.9300
C18 C19 1.394(3)
C18 H18 0.9300
C7 H7 0.9300
C19 H19 0.9300
F3 B2 1.380(3)
F4 B2 1.381(3)
N6 C34 1.349(3)
N6 C42 1.401(3)
N6 B2 1.623(3)
N4 C22 1.304(3)
N4 C34 1.373(3)
C23 C24 1.364(3)
C23 C32 1.404(3)
C23 C22 1.459(3)
C34 C35 1.413(3)
C22 N5 1.361(2)
N5 C33 1.420(3)
N5 B2 1.526(3)
C25 C26 1.412(3)
C25 C24 1.418(3)
C25 C30 1.426(3)
C42 C37 1.408(3)
C42 C41 1.412(3)
C33 O2 1.206(3)
C33 C32 1.489(3)
C31 C32 1.363(3)
C31 C30 1.425(3)
C31 H31 0.9300
C24 H24 0.9300
C41 C40 1.364(3)
C41 H41 0.9300
C30 C29 1.416(3)
C35 C36 1.344(3)
C35 H35 0.9300
C37 C38 1.410(3)
C37 C36 1.418(3)
C40 C39 1.392(4)
C40 H40 0.9300
C28 C29 1.355(4)
C28 C27 1.400(4)
C28 H28 0.9300
C26 C27 1.362(3)
C26 H26 0.9300
C29 H29 0.9300
C36 H36 0.9300
C39 C38 1.360(4)
C39 H39 0.9300
C27 H27 0.9300
C38 H38 0.9300
C43 H43A 0.9700
C43 H43B 0.9700

loop_
_geom_torsion_atom_site_label_1
_geom_torsion_atom_site_label_2
_geom_torsion_atom_site_label_3
_geom_torsion_atom_site_label_4
_geom_torsion
C13 N1 C1 N3 1.4(3)
C13 N1 C1 C2 -177.95(17)
C12 N3 C1 N1 -179.79(18)
B1 N3 C1 N1 -3.2(3)
C12 N3 C1 C2 -0.3(2)
B1 N3 C1 C2 176.26(17)
C3 C2 C1 N1 -0.9(3)
C11 C2 C1 N1 178.52(18)
C3 C2 C1 N3 179.7(2)
C11 C2 C1 N3 -0.9(2)
C21 N2 C13 N1 179.90(17)
B1 N2 C13 N1 -1.3(3)
C21 N2 C13 C14 0.5(3)
B1 N2 C13 C14 179.36(18)
C1 N1 C13 N2 0.8(3)
C1 N1 C13 C14 -179.76(18)
N2 C13 C14 C15 -1.2(3)
N1 C13 C14 C15 179.39(19)
C3 C2 C11 C10 0.8(3)
C1 C2 C11 C10 -178.62(18)
C3 C2 C11 C12 -178.77(18)
C1 C2 C11 C12 1.8(2)
C13 N2 C21 C20 -179.84(19)
B1 N2 C21 C20 1.3(3)
C13 N2 C21 C16 0.7(3)
B1 N2 C21 C16 -178.16(18)
C2 C11 C10 C9 -0.9(3)
C12 C11 C10 C9 178.6(2)
C11 C10 C9 C8 -178.75(19)
C11 C10 C9 C4 0.2(3)
C5 C4 C9 C8 -0.1(3)
C3 C4 C9 C8 179.66(18)
C5 C4 C9 C10 -179.06(19)
C3 C4 C9 C10 0.7(3)
C11 C2 C3 C4 0.1(3)
C1 C2 C3 C4 179.37(19)
C5 C4 C3 C2 178.94(19)
C9 C4 C3 C2 -0.8(3)
C1 N3 C12 O1 -177.6(2)
B1 N3 C12 O1 5.9(3)
C1 N3 C12 C11 1.4(2)
B1 N3 C12 C11 -175.07(18)
C10 C11 C12 O1 -2.6(4)
C2 C11 C12 O1 177.0(2)
C10 C11 C12 N3 178.5(2)
C2 C11 C12 N3 -2.0(2)
C13 C14 C15 C16 0.5(3)
C14 C15 C16 C17 -178.4(2)
C14 C15 C16 C21 0.7(3)
N2 C21 C16 C17 177.77(19)
C20 C21 C16 C17 -1.7(3)
N2 C21 C16 C15 -1.3(3)
C20 C21 C16 C15 179.2(2)
N2 C21 C20 C19 -177.2(2)
C16 C21 C20 C19 2.2(3)
C10 C9 C8 C7 179.3(2)
C4 C9 C8 C7 0.4(3)
C15 C16 C17 C18 178.6(2)
C21 C16 C17 C18 -0.5(3)
C3 C4 C5 C6 -179.9(2)
C9 C4 C5 C6 -0.1(3)
C1 N3 B1 F2 -116.5(2)
C12 N3 B1 F2 59.6(3)
C1 N3 B1 F1 120.67(19)
C12 N3 B1 F1 -63.3(3)
C1 N3 B1 N2 2.3(3)
C12 N3 B1 N2 178.38(17)
C13 N2 B1 F2 119.19(19)
C21 N2 B1 F2 -62.0(2)
C13 N2 B1 F1 -119.80(19)
C21 N2 B1 F1 59.0(2)
C13 N2 B1 N3 -0.3(2)
C21 N2 B1 N3 178.56(16)
C4 C5 C6 C7 0.0(4)
C16 C17 C18 C19 2.1(4)
C9 C8 C7 C6 -0.5(3)
C5 C6 C7 C8 0.2(4)
C21 C20 C19 C18 -0.6(4)
C17 C18 C19 C20 -1.6(4)
C42 N6 C34 N4 179.87(18)
B2 N6 C34 N4 3.5(3)
C42 N6 C34 C35 0.6(3)
B2 N6 C34 C35 -175.74(19)
C22 N4 C34 N6 -1.1(3)
C22 N4 C34 C35 178.18(19)
C34 N4 C22 N5 1.7(3)
C34 N4 C22 C23 -178.37(18)
C24 C23 C22 N4 2.6(3)
C32 C23 C22 N4 -179.10(19)
C24 C23 C22 N5 -177.5(2)
C32 C23 C22 N5 0.8(2)
N4 C22 N5 C33 178.97(19)
C23 C22 N5 C33 -0.9(2)
N4 C22 N5 B2 -5.0(3)
C23 C22 N5 B2 175.13(17)
C34 N6 C42 C37 -1.5(3)
B2 N6 C42 C37 174.99(18)
C34 N6 C42 C41 178.45(19)
B2 N6 C42 C41 -5.1(3)
C22 N5 C33 O2 -179.6(2)
B2 N5 C33 O2 4.6(3)
C22 N5 C33 C32 0.7(2)
B2 N5 C33 C32 -175.15(18)
C32 C23 C24 C25 1.5(3)
C22 C23 C24 C25 179.58(19)
C26 C25 C24 C23 178.6(2)
C30 C25 C24 C23 -1.1(3)
C30 C31 C32 C23 -0.8(3)
C30 C31 C32 C33 -179.1(2)
C24 C23 C32 C31 -0.6(3)
C22 C23 C32 C31 -179.04(19)
C24 C23 C32 C33 178.09(18)
C22 C23 C32 C33 -0.4(2)
O2 C33 C32 C31 -1.4(4)
N5 C33 C32 C31 178.3(2)
O2 C33 C32 C23 -179.9(2)
N5 C33 C32 C23 -0.2(2)
N6 C42 C41 C40 -179.2(2)
C37 C42 C41 C40 0.7(3)
C32 C31 C30 C29 -178.3(2)
C32 C31 C30 C25 1.1(3)
C26 C25 C30 C29 -0.4(3)
C24 C25 C30 C29 179.30(19)
C26 C25 C30 C31 -179.91(19)
C24 C25 C30 C31 -0.2(3)
N6 C34 C35 C36 0.8(3)
N4 C34 C35 C36 -178.5(2)
N6 C42 C37 C38 179.7(2)
C41 C42 C37 C38 -0.2(3)
N6 C42 C37 C36 0.9(3)
C41 C42 C37 C36 -179.0(2)
C42 C41 C40 C39 -0.4(4)
C24 C25 C26 C27 -179.1(2)
C30 C25 C26 C27 0.6(3)
C27 C28 C29 C30 0.3(4)
C31 C30 C29 C28 179.5(2)
C25 C30 C29 C28 0.0(3)
C34 C35 C36 C37 -1.3(4)
C42 C37 C36 C35 0.5(3)
C38 C37 C36 C35 -178.3(2)
C41 C40 C39 C38 -0.5(4)
C25 C26 C27 C28 -0.3(4)
C29 C28 C27 C26 -0.1(4)
C22 N5 B2 F3 -111.6(2)
C33 N5 B2 F3 63.8(3)
C22 N5 B2 F4 125.3(2)
C33 N5 B2 F4 -59.4(3)
C22 N5 B2 N6 6.1(3)
C33 N5 B2 N6 -178.52(17)
C34 N6 B2 F3 114.3(2)
C42 N6 B2 F3 -62.1(2)
C34 N6 B2 F4 -125.59(19)
C42 N6 B2 F4 58.1(2)
C34 N6 B2 N5 -5.5(2)
C42 N6 B2 N5 178.12(16)
C40 C39 C38 C37 1.0(4)
C42 C37 C38 C39 -0.6(4)
C36 C37 C38 C39 178.1(2)
